data_4113905
loop_
_publ_author_name
'Ke Zhang'
'Janardhana Prabhavathy'
'John H. K. Yip'
'Lip Lin Koh'
'Geok Kheng Tan'
'Jagadese J. Vittal'

_publ_section_title
;
 First Examples of AuI-X-AgI Halonium Cations (X = Cl and Br)
;
_journal_name_full 'Journal of the American Chemical Society'
_journal_page_first 8452
_journal_page_last 8453
_journal_paper_doi 10.1021/ja035064z
_journal_volume 125
_journal_year 2003
_chemical_formula_sum 'C78 H60 Ag Au4 Br4 Cl4 F6 P4 Sb'
_chemical_formula_weight 2714.07
_chemical_name_common 4.2CH2Cl2
_chemical_name_systematic
; 
 ? 
;
_space_group_IT_number 87
_symmetry_cell_setting tetragonal
_symmetry_space_group_name_Hall '-I 4'
_symmetry_space_group_name_H-M 'I 4/m'
_atom_sites_solution_hydrogens geom
_atom_sites_solution_primary direct
_atom_sites_solution_secondary difmap
_audit_creation_method SHELXL-97
_cell_angle_alpha 90.00
_cell_angle_beta 90.00
_cell_angle_gamma 90.00
_cell_formula_units_Z 4
_cell_length_a 18.0180(5)
_cell_length_b 18.0180(5)
_cell_length_c 25.7020(13)
_cell_measurement_reflns_used 2455
_cell_measurement_temperature 223(2)
_cell_measurement_theta_max 19.59
_cell_measurement_theta_min 2.25
_cell_volume 8344.1(5)
_computing_cell_refinement 'Bruker SMART'
_computing_data_collection 'Bruker SMART'
_computing_data_reduction 'Bruker SAINT'
_computing_molecular_graphics 'Bruker SHELXTL'
_computing_publication_material 'Bruker SHELXTL'
_computing_structure_refinement 'SHELXL-97 (Sheldrick, 1997)'
_computing_structure_solution 'SHELXS-97 (Sheldrick, 1990)'
_diffrn_ambient_temperature 223(2)
_diffrn_measured_fraction_theta_full 0.998
_diffrn_measured_fraction_theta_max 0.998
_diffrn_measurement_device_type 'CCD area detector'
_diffrn_measurement_method 'phi and omega scans'
_diffrn_radiation_monochromator graphite
_diffrn_radiation_source 'fine-focus sealed tube'
_diffrn_radiation_type MoK\a
_diffrn_radiation_wavelength 0.71073
_diffrn_reflns_av_R_equivalents 0.0796
_diffrn_reflns_av_sigmaI/netI 0.0572
_diffrn_reflns_limit_h_max 21
_diffrn_reflns_limit_h_min -20
_diffrn_reflns_limit_k_max 21
_diffrn_reflns_limit_k_min -18
_diffrn_reflns_limit_l_max 30
_diffrn_reflns_limit_l_min -30
_diffrn_reflns_number 24204
_diffrn_reflns_theta_full 25.00
_diffrn_reflns_theta_max 25.00
_diffrn_reflns_theta_min 1.60
_exptl_absorpt_coefficient_mu 9.730
_exptl_absorpt_correction_T_max 0.4429
_exptl_absorpt_correction_T_min 0.2036
_exptl_absorpt_correction_type 'Sadabs, (Sheldrick 2001)'
_exptl_crystal_colour ORANGE
_exptl_crystal_density_diffrn 2.160
_exptl_crystal_density_meas 0
_exptl_crystal_description BLOCK
_exptl_crystal_F_000 5056
_exptl_crystal_size_max 0.24
_exptl_crystal_size_mid 0.20
_exptl_crystal_size_min 0.10
_refine_diff_density_max 2.685
_refine_diff_density_min -0.708
_refine_diff_density_rms 0.202
_refine_ls_extinction_method none
_refine_ls_goodness_of_fit_ref 1.020
_refine_ls_hydrogen_treatment mixed
_refine_ls_matrix_type full
_refine_ls_number_parameters 251
_refine_ls_number_reflns 3773
_refine_ls_number_restraints 0
_refine_ls_restrained_S_all 1.020
_refine_ls_R_factor_all 0.0943
_refine_ls_R_factor_gt 0.0540
_refine_ls_shift/su_max 0.258
_refine_ls_shift/su_mean 0.016
_refine_ls_structure_factor_coef Fsqd
_refine_ls_weighting_details 'calc w=1/[\s^2^(Fo^2^)+(0.0889P)^2^+0.0000P] where P=(Fo^2^+2Fc^2^)/3'
_refine_ls_weighting_scheme calc
_refine_ls_wR_factor_gt 0.1356
_refine_ls_wR_factor_ref 0.1536
_reflns_number_gt 2407
_reflns_number_total 3773
_reflns_threshold_expression >2sigma(I)
_cod_data_source_file ja035064zsi20030309_013337.cif
_cod_data_source_block 3010
_cod_database_code 4113905

loop_
_symmetry_equiv_pos_as_xyz
'x, y, z'
'-x, -y, z'
'-y, x, z'
'y, -x, z'
'x+1/2, y+1/2, z+1/2'
'-x+1/2, -y+1/2, z+1/2'
'-y+1/2, x+1/2, z+1/2'
'y+1/2, -x+1/2, z+1/2'
'-x, -y, -z'
'x, y, -z'
'y, -x, -z'
'-y, x, -z'
'-x+1/2, -y+1/2, -z+1/2'
'x+1/2, y+1/2, -z+1/2'
'y+1/2, -x+1/2, -z+1/2'
'-y+1/2, x+1/2, -z+1/2'

loop_
_atom_site_label
_atom_site_type_symbol
_atom_site_fract_x
_atom_site_fract_y
_atom_site_fract_z
_atom_site_U_iso_or_equiv
_atom_site_adp_type
_atom_site_occupancy
_atom_site_symmetry_multiplicity
_atom_site_calc_flag
_atom_site_refinement_flags
Ag1 Ag 0.5000 0.0000 0.2500 0.0979(8) Uani 1 4 d S
Au1 Au 0.40456(3) 0.06269(3) 0.348894(15) 0.0516(2) Uani 1 1 d .
Br1 Br 0.40325(8) -0.06350(7) 0.31757(5) 0.0679(4) Uani 1 1 d .
P1 P 0.39264(17) 0.18116(16) 0.37487(10) 0.0466(7) Uani 1 1 d .
C1 C 0.5654(7) 0.0761(7) 0.4737(5) 0.063(4) Uani 1 1 d .
H1 H 0.6020 0.0492 0.4557 0.075 Uiso 1 1 calc R
C2 C 0.5131(7) 0.1147(6) 0.4463(4) 0.055(3) Uani 1 1 d .
H2 H 0.5148 0.1142 0.4097 0.066 Uiso 1 1 calc R
C3 C 0.4558(6) 0.1555(6) 0.4716(3) 0.039(2) Uani 1 1 d .
C4 C 0.4043(6) 0.1981(6) 0.4448(3) 0.047(3) Uani 1 1 d .
C5 C 0.3614(6) 0.2523(6) 0.4709(4) 0.043(3) Uani 1 1 d .
C6 C 0.3196(6) 0.3097(6) 0.4473(4) 0.051(3) Uani 1 1 d .
H6 H 0.3185 0.3116 0.4107 0.061 Uiso 1 1 calc R
C7 C 0.2813(7) 0.3619(7) 0.4736(4) 0.059(3) Uani 1 1 d .
H7 H 0.2546 0.3983 0.4554 0.071 Uiso 1 1 calc R
C1A C 0.4552(6) 0.2453(6) 0.3424(4) 0.047(3) Uani 1 1 d .
C2A C 0.4831(7) 0.3085(7) 0.3689(4) 0.056(3) Uani 1 1 d .
H2A H 0.4698 0.3183 0.4036 0.067 Uiso 1 1 calc R
C3A C 0.5304(8) 0.3552(8) 0.3420(5) 0.070(4) Uani 1 1 d .
H3A H 0.5514 0.3960 0.3594 0.084 Uiso 1 1 calc R
C4A C 0.5474(7) 0.3435(8) 0.2906(6) 0.072(4) Uani 1 1 d .
H4A H 0.5762 0.3783 0.2723 0.087 Uiso 1 1 calc R
C5A C 0.5221(7) 0.2805(8) 0.2661(4) 0.067(4) Uani 1 1 d .
H5A H 0.5368 0.2702 0.2318 0.080 Uiso 1 1 calc R
C6A C 0.4759(6) 0.2331(7) 0.2915(4) 0.052(3) Uani 1 1 d .
H6A H 0.4576 0.1911 0.2740 0.063 Uiso 1 1 calc R
C1B C 0.2981(7) 0.2027(6) 0.3565(4) 0.051(3) Uani 1 1 d .
C2B C 0.2432(8) 0.1589(8) 0.3749(6) 0.082(4) Uani 1 1 d .
H2B H 0.2546 0.1205 0.3984 0.098 Uiso 1 1 calc R
C3B C 0.1719(10) 0.1699(11) 0.3598(7) 0.101(5) Uani 1 1 d .
H3B H 0.1345 0.1394 0.3738 0.121 Uiso 1 1 calc R
C4B C 0.1526(11) 0.2236(11) 0.3250(7) 0.108(6) Uani 1 1 d .
H4B H 0.1035 0.2276 0.3131 0.130 Uiso 1 1 calc R
C5B C 0.2080(9) 0.2735(10) 0.3072(5) 0.087(5) Uani 1 1 d .
H5B H 0.1961 0.3145 0.2862 0.104 Uiso 1 1 calc R
C6B C 0.2815(8) 0.2587(8) 0.3221(4) 0.070(4) Uani 1 1 d .
H6B H 0.3202 0.2878 0.3084 0.084 Uiso 1 1 calc R
Sb1 Sb 0.0000 0.0000 0.0000 0.0546(6) Uani 1 8 d S
F1 F 0.0147(7) 0.1019(6) 0.0000 0.128(5) Uani 1 2 d S
F2 F 0.0000 0.0000 0.0699(6) 0.174(11) Uani 1 4 d S
Sb2 Sb 0.0000 0.0000 0.3572(2) 0.0714(10) Uani 0.50 4 d SP
F3 F 0.0985(14) 0.0015(11) 0.3527(13) 0.186(14) Uani 0.50 1 d P
F4 F 0.0000 0.0000 0.303(4) 0.37(6) Uani 0.50 4 d SP
F5 F 0.0000 0.0000 0.410(4) 0.31(4) Uani 0.50 4 d SP
C20S C 0.021(3) 0.253(4) 0.4508(13) 0.20(3) Uani 0.50 1 d P
H20A H 0.0370 0.3001 0.4349 0.234 Uiso 0.50 1 calc PR
H20B H 0.0065 0.2168 0.4244 0.234 Uiso 0.50 1 calc PR
Cl1 Cl -0.0400(11) 0.2631(12) 0.5000 0.352(10) Uani 1 2 d S
Cl2 Cl 0.085(2) 0.2175(16) 0.5000 0.55(2) Uani 1 2 d S

loop_
_atom_site_aniso_label
_atom_site_aniso_U_11
_atom_site_aniso_U_22
_atom_site_aniso_U_33
_atom_site_aniso_U_23
_atom_site_aniso_U_13
_atom_site_aniso_U_12
Ag1 0.1153(13) 0.1153(13) 0.0631(13) 0.000 0.000 0.000
Au1 0.0695(4) 0.0519(3) 0.0334(3) -0.00205(19) -0.0079(2) 0.0002(2)
Br1 0.0891(10) 0.0598(8) 0.0548(7) -0.0043(6) -0.0181(7) 0.0003(7)
P1 0.0599(19) 0.0520(18) 0.0278(13) -0.0031(13) -0.0061(13) 0.0019(15)
C1 0.070(8) 0.067(8) 0.051(6) -0.016(6) 0.001(6) 0.033(7)
C2 0.064(8) 0.048(7) 0.053(7) -0.010(6) -0.015(6) 0.000(6)
C3 0.047(6) 0.042(6) 0.029(5) -0.004(4) 0.006(5) -0.012(5)
C4 0.067(8) 0.052(7) 0.021(4) 0.009(5) -0.003(5) -0.001(6)
C5 0.051(7) 0.039(6) 0.037(5) -0.007(5) -0.005(5) 0.001(5)
C6 0.066(8) 0.045(7) 0.042(6) -0.008(5) -0.010(5) 0.016(6)
C7 0.065(8) 0.062(8) 0.051(6) 0.003(6) -0.004(6) 0.019(7)
C1A 0.039(6) 0.059(7) 0.043(6) 0.009(5) -0.009(5) -0.006(5)
C2A 0.058(8) 0.069(9) 0.041(6) 0.001(6) 0.006(6) -0.008(7)
C3A 0.083(10) 0.060(8) 0.067(9) -0.002(7) 0.005(7) 0.003(7)
C4A 0.065(9) 0.072(10) 0.080(10) 0.026(8) -0.005(8) -0.002(7)
C5A 0.075(9) 0.091(10) 0.035(6) -0.002(7) 0.003(6) 0.010(8)
C6A 0.067(8) 0.063(8) 0.027(5) 0.001(5) 0.001(5) -0.004(6)
C1B 0.066(8) 0.051(7) 0.035(5) 0.001(5) -0.006(5) -0.011(6)
C2B 0.068(10) 0.084(11) 0.094(11) -0.003(9) -0.023(9) -0.003(8)
C3B 0.075(12) 0.098(13) 0.130(14) 0.012(12) -0.004(10) 0.008(10)
C4B 0.101(14) 0.116(15) 0.108(13) -0.038(12) -0.060(12) 0.011(12)
C5B 0.081(11) 0.119(14) 0.061(8) 0.026(9) -0.009(8) 0.010(10)
C6B 0.077(10) 0.095(11) 0.039(6) 0.002(7) -0.004(7) 0.014(8)
Sb1 0.0657(9) 0.0657(9) 0.0323(10) 0.000 0.000 0.000
F1 0.101(10) 0.054(7) 0.230(16) 0.000 0.000 -0.003(7)
F2 0.241(17) 0.241(17) 0.041(9) 0.000 0.000 0.000
Sb2 0.0619(15) 0.0619(15) 0.090(3) 0.000 0.000 0.000
F3 0.115(18) 0.072(14) 0.37(4) -0.002(18) 0.00(2) 0.001(13)
F4 0.43(10) 0.43(10) 0.26(11) 0.000 0.000 0.000
F5 0.33(7) 0.33(7) 0.25(9) 0.000 0.000 0.000
C20S 0.15(4) 0.38(8) 0.06(2) 0.01(3) -0.04(2) -0.15(5)
Cl1 0.240(18) 0.36(3) 0.46(3) 0.000 0.000 -0.030(18)
Cl2 0.70(7) 0.34(3) 0.60(5) 0.000 0.000 0.19(4)

loop_
_atom_type_symbol
_atom_type_description
_atom_type_scat_dispersion_real
_atom_type_scat_dispersion_imag
_atom_type_scat_source
C C 0.0033 0.0016 'International Tables Vol C Tables 4.2.6.8 and 6.1.1.4'
H H 0.0000 0.0000 'International Tables Vol C Tables 4.2.6.8 and 6.1.1.4'
F F 0.0171 0.0103 'International Tables Vol C Tables 4.2.6.8 and 6.1.1.4'
P P 0.1023 0.0942 'International Tables Vol C Tables 4.2.6.8 and 6.1.1.4'
Br Br -0.2901 2.4595 'International Tables Vol C Tables 4.2.6.8 and 6.1.1.4'
Ag Ag -0.8971 1.1015 'International Tables Vol C Tables 4.2.6.8 and 6.1.1.4'
Sb Sb -0.5866 1.5461 'International Tables Vol C Tables 4.2.6.8 and 6.1.1.4'
Au Au -2.0133 8.8022 'International Tables Vol C Tables 4.2.6.8 and 6.1.1.4'
Cl Cl 0.1484 0.1585 'International Tables Vol C Tables 4.2.6.8 and 6.1.1.4'

loop_
_geom_angle_atom_site_label_1
_geom_angle_atom_site_label_2
_geom_angle_atom_site_label_3
_geom_angle
_geom_angle_site_symmetry_1
_geom_angle_site_symmetry_3
Br1 Ag1 Br1 114.18(3) 16_545 2_655
Br1 Ag1 Br1 114.18(3) 16_545 .
Br1 Ag1 Br1 100.42(5) 2_655 .
Br1 Ag1 Br1 100.41(5) 16_545 15
Br1 Ag1 Br1 114.18(3) 2_655 15
Br1 Ag1 Br1 114.18(3) . 15
Br1 Ag1 Au1 46.40(3) 16_545 16_545
Br1 Ag1 Au1 160.23(3) 2_655 16_545
Br1 Ag1 Au1 93.09(3) . 16_545
Br1 Ag1 Au1 72.22(3) 15 16_545
Br1 Ag1 Au1 93.09(3) 16_545 2_655
Br1 Ag1 Au1 46.40(3) 2_655 2_655
Br1 Ag1 Au1 72.22(3) . 2_655
Br1 Ag1 Au1 160.23(3) 15 2_655
Au1 Ag1 Au1 127.168(10) 16_545 2_655
Br1 Ag1 Au1 160.23(3) 16_545 .
Br1 Ag1 Au1 72.22(3) 2_655 .
Br1 Ag1 Au1 46.40(3) . .
Br1 Ag1 Au1 93.09(3) 15 .
Au1 Ag1 Au1 127.168(10) 16_545 .
Au1 Ag1 Au1 77.977(16) 2_655 .
Br1 Ag1 Au1 72.22(3) 16_545 15
Br1 Ag1 Au1 93.09(3) 2_655 15
Br1 Ag1 Au1 160.23(3) . 15
Br1 Ag1 Au1 46.40(3) 15 15
Au1 Ag1 Au1 77.977(16) 16_545 15
Au1 Ag1 Au1 127.168(10) 2_655 15
Au1 Ag1 Au1 127.168(10) . 15
P1 Au1 Br1 173.60(9) . .
P1 Au1 Ag1 127.54(8) . .
Br1 Au1 Ag1 54.56(3) . .
Au1 Br1 Ag1 79.04(4) . .
C1B P1 C1A 109.1(5) . .
C1B P1 C4 109.1(5) . .
C1A P1 C4 105.8(5) . .
C1B P1 Au1 102.5(4) . .
C1A P1 Au1 114.1(4) . .
C4 P1 Au1 116.0(4) . .
C1 C1 C2 121.1(7) 10_556 .
C1 C2 C3 121.7(10) . .
C4 C3 C2 122.8(9) . .
C4 C3 C3 119.8(5) . 10_556
C2 C3 C3 117.2(6) . 10_556
C3 C4 C5 120.7(8) . .
C3 C4 P1 118.1(8) . .
C5 C4 P1 121.2(8) . .
C4 C5 C6 126.2(9) . .
C4 C5 C5 118.4(5) . 10_556
C6 C5 C5 115.4(6) . 10_556
C7 C6 C5 124.5(10) . .
C6 C7 C7 120.2(6) . 10_556
C6A C1A C2A 119.2(10) . .
C6A C1A P1 120.2(9) . .
C2A C1A P1 120.7(8) . .
C3A C2A C1A 117.9(10) . .
C4A C3A C2A 121.6(13) . .
C3A C4A C5A 119.5(13) . .
C6A C5A C4A 120.1(11) . .
C5A C6A C1A 121.4(11) . .
C2B C1B C6B 119.8(13) . .
C2B C1B P1 118.1(10) . .
C6B C1B P1 122.0(10) . .
C1B C2B C3B 120.4(15) . .
C2B C3B C4B 122.2(18) . .
C3B C4B C5B 118.9(16) . .
C6B C5B C4B 117.1(14) . .
C1B C6B C5B 121.3(13) . .
F2 Sb1 F2 180.0 9 .
F2 Sb1 F1 90.0 9 9
F2 Sb1 F1 90.0 . 9
F2 Sb1 F1 90.0 9 11
F2 Sb1 F1 90.0 . 11
F1 Sb1 F1 90.0 9 11
F2 Sb1 F1 90.0 9 .
F2 Sb1 F1 90.0 . .
F1 Sb1 F1 180.0(8) 9 .
F1 Sb1 F1 90.0 11 .
F2 Sb1 F1 90.0 9 3
F2 Sb1 F1 90.0 . 3
F1 Sb1 F1 90.0 9 3
F1 Sb1 F1 180.0 11 3
F1 Sb1 F1 90.0 . 3
F5 Sb2 F4 180.000(18) . .
F5 Sb2 F3 93.8(11) . 4
F4 Sb2 F3 86.2(11) . 4
F5 Sb2 F3 93.8(11) . .
F4 Sb2 F3 86.2(11) . .
F3 Sb2 F3 89.75(14) 4 .
F5 Sb2 F3 93.8(11) . 2
F4 Sb2 F3 86.2(11) . 2
F3 Sb2 F3 89.75(15) 4 2
F3 Sb2 F3 172(2) . 2
F5 Sb2 F3 93.8(11) . 3
F4 Sb2 F3 86.2(11) . 3
F3 Sb2 F3 172(2) 4 3
F3 Sb2 F3 89.75(15) . 3
F3 Sb2 F3 89.75(14) 2 3
Cl1 C20S Cl2 86(2) . .
C20S Cl1 C20S 97(3) 10_556 .
C20S Cl1 Cl2 49.4(17) 10_556 .
C20S Cl1 Cl2 49.4(17) . .
C20S Cl2 C20S 88(4) . 10_556
C20S Cl2 Cl1 44.7(17) . .
C20S Cl2 Cl1 44.7(17) 10_556 .

loop_
_geom_bond_atom_site_label_1
_geom_bond_atom_site_label_2
_geom_bond_distance
_geom_bond_site_symmetry_2
Ag1 Br1 2.7137(14) 16_545
Ag1 Br1 2.7137(14) 2_655
Ag1 Br1 2.7137(14) .
Ag1 Br1 2.7137(14) 15
Ag1 Au1 3.2701(5) 16_545
Ag1 Au1 3.2701(5) 2_655
Ag1 Au1 3.2701(5) .
Ag1 Au1 3.2701(5) 15
Au1 P1 2.247(3) .
Au1 Br1 2.4121(14) .
P1 C1B 1.811(13) .
P1 C1A 1.817(11) .
P1 C4 1.834(9) .
C1 C1 1.35(2) 10_556
C1 C2 1.368(16) .
C2 C3 1.425(15) .
C3 C4 1.389(14) .
C3 C3 1.458(17) 10_556
C4 C5 1.414(14) .
C5 C6 1.417(14) .
C5 C5 1.497(18) 10_556
C6 C7 1.348(14) .
C7 C7 1.36(2) 10_556
C1A C6A 1.377(14) .
C1A C2A 1.419(16) .
C2A C3A 1.382(17) .
C3A C4A 1.373(18) .
C4A C5A 1.376(18) .
C5A C6A 1.361(16) .
C1B C2B 1.351(18) .
C1B C6B 1.373(16) .
C2B C3B 1.36(2) .
C3B C4B 1.36(2) .
C4B C5B 1.42(2) .
C5B C6B 1.404(19) .
Sb1 F2 1.797(16) 9
Sb1 F2 1.797(16) .
Sb1 F1 1.855(12) 9
Sb1 F1 1.855(12) 11
Sb1 F1 1.855(12) .
Sb1 F1 1.855(12) 3
Sb2 F5 1.36(9) .
Sb2 F4 1.38(11) .
Sb2 F3 1.78(3) 4
Sb2 F3 1.78(3) .
Sb2 F3 1.78(3) 2
Sb2 F3 1.78(3) 3
C20S Cl1 1.69(5) .
C20S Cl2 1.82(5) .
Cl1 C20S 1.69(5) 10_556
Cl1 Cl2 2.39(4) .
Cl2 C20S 1.82(5) 10_556
